data_7155042
loop_
_publ_author_name
'Tang, Yani'
'Sun, Yuji'
'Liu, Jiyong'
'Duttwyler, Simon'

_publ_section_title
;
 Facile synthesis of enantioenriched phenol-sulfoxides and their aluminum
 complexes.
;
_journal_issue 24
_journal_name_full 'Organic &amp; biomolecular chemistry'
_journal_page_first 5580
_journal_page_last 5585
_journal_paper_doi 10.1039/c6ob00136j
_journal_volume 14
_journal_year 2016
_chemical_absolute_configuration unk
_chemical_formula_moiety 'C18 H22 O3 S'
_chemical_formula_sum 'C18 H22 O3 S'
_chemical_formula_weight 318.42
_chemical_name_systematic
;
 ? 
;
_space_group_crystal_system monoclinic
_space_group_IT_number 4
_space_group_name_Hall 'P 2yb'
_space_group_name_H-M_alt 'P 1 21 1'
_symmetry_space_group_name_Hall 'P 2yb'
_symmetry_space_group_name_H-M 'P 1 21 1'
_atom_sites_solution_hydrogens geom
_atom_sites_solution_primary direct
_atom_sites_solution_secondary difmap
_audit_creation_date 2015-11-26
_audit_creation_method
;
Olex2 1.2
(compiled 2014.03.20 svn.r2914 for OlexSys, GUI svn.r4816)
;
_audit_update_record
;
2016-01-15 deposited with the CCDC.
2016-03-14 downloaded from the CCDC.
;
_cell_angle_alpha 90.00
_cell_angle_beta 91.303(12)
_cell_angle_gamma 90.00
_cell_formula_units_Z 4
_cell_length_a 8.2836(9)
_cell_length_b 10.3728(11)
_cell_length_c 19.708(3)
_cell_measurement_reflns_used 1841
_cell_measurement_temperature 293(2)
_cell_measurement_theta_max 29.5551
_cell_measurement_theta_min 3.1413
_cell_volume 1693.0(4)
_computing_cell_refinement
;
CrysAlisPro, Agilent Technologies,
Version 1.171.35.11 (release 16-05-2011 CrysAlis171 .NET)
(compiled May 16 2011,17:55:39)
;
_computing_data_collection
;
CrysAlisPro, Agilent Technologies,
Version 1.171.35.11 (release 16-05-2011 CrysAlis171 .NET)
(compiled May 16 2011,17:55:39)
;
_computing_data_reduction
;
CrysAlisPro, Agilent Technologies,
Version 1.171.35.11 (release 16-05-2011 CrysAlis171 .NET)
(compiled May 16 2011,17:55:39)
;
_computing_molecular_graphics 'Olex2 (Dolomanov et al., 2009)'
_computing_publication_material 'Olex2 (Dolomanov et al., 2009)'
_computing_structure_refinement 'ShelXL (Sheldrick, 2008)'
_computing_structure_solution 'ShelXS (Sheldrick, 2008)'
_diffrn_ambient_temperature 293.15
_diffrn_detector_area_resol_mean 10.3592
_diffrn_measured_fraction_theta_full 0.994
_diffrn_measured_fraction_theta_max 0.994
_diffrn_measurement_device_type 'Xcalibur, Atlas, Gemini ultra'
_diffrn_measurement_method '\w scans'
_diffrn_orient_matrix_UB_11 -0.0673524000
_diffrn_orient_matrix_UB_12 -0.0421520000
_diffrn_orient_matrix_UB_13 -0.0006638000
_diffrn_orient_matrix_UB_21 0.0453297000
_diffrn_orient_matrix_UB_22 -0.0461759000
_diffrn_orient_matrix_UB_23 -0.0180412000
_diffrn_orient_matrix_UB_31 0.0272364000
_diffrn_orient_matrix_UB_32 -0.0277738000
_diffrn_orient_matrix_UB_33 0.0311346000
_diffrn_radiation_monochromator graphite
_diffrn_radiation_type MoK\a
_diffrn_radiation_wavelength 0.71073
_diffrn_reflns_av_R_equivalents 0.0500
_diffrn_reflns_av_unetI/netI 0.0520
_diffrn_reflns_limit_h_max 7
_diffrn_reflns_limit_h_min -9
_diffrn_reflns_limit_k_max 10
_diffrn_reflns_limit_k_min -12
_diffrn_reflns_limit_l_max 22
_diffrn_reflns_limit_l_min -23
_diffrn_reflns_number 6680
_diffrn_reflns_theta_full 25.35
_diffrn_reflns_theta_max 25.35
_diffrn_reflns_theta_min 3.15
_diffrn_source 'Enhance (Mo) X-ray Source'
_exptl_absorpt_coefficient_mu 0.201
_exptl_absorpt_correction_T_max 1.00000
_exptl_absorpt_correction_T_min 0.76233
_exptl_absorpt_correction_type multi-scan
_exptl_absorpt_process_details
;
CrysAlisPro, Agilent Technologies,
Version 1.171.35.11 (release 16-05-2011 CrysAlis171 .NET)
(compiled May 16 2011,17:55:39)
Empirical absorption correction using spherical harmonics,
 implemented in SCALE3 ABSPACK scaling algorithm.
;
_exptl_crystal_colour colourless
_exptl_crystal_colour_primary colourless
_exptl_crystal_density_diffrn 1.249
_exptl_crystal_density_method 'not measured'
_exptl_crystal_description block
_exptl_crystal_F_000 680
_exptl_crystal_size_max 0.45
_exptl_crystal_size_mid 0.4
_exptl_crystal_size_min 0.36
_refine_diff_density_max 1.112
_refine_diff_density_min -0.350
_refine_diff_density_rms 0.103
_refine_ls_abs_structure_details 'Flack H D (1983), Acta Cryst. A39, 876-881'
_refine_ls_abs_structure_Flack 0.13(16)
_refine_ls_extinction_method none
_refine_ls_goodness_of_fit_ref 1.072
_refine_ls_hydrogen_treatment constr
_refine_ls_matrix_type full
_refine_ls_number_parameters 405
_refine_ls_number_reflns 3259
_refine_ls_number_restraints 1
_refine_ls_restrained_S_all 1.072
_refine_ls_R_factor_all 0.1001
_refine_ls_R_factor_gt 0.0801
_refine_ls_shift/su_max 0.000
_refine_ls_shift/su_mean 0.000
_refine_ls_structure_factor_coef Fsqd
_refine_ls_weighting_details 'calc w=1/[\s^2^(Fo^2^)+(0.1388P)^2^+0.0000P] where P=(Fo^2^+2Fc^2^)/3'
_refine_ls_weighting_scheme calc
_refine_ls_wR_factor_gt 0.1990
_refine_ls_wR_factor_ref 0.2265
_reflns_number_gt 2386
_reflns_number_total 3259
_reflns_threshold_expression >2sigma(I)
_cod_data_source_file c6ob00136j2.cif
_cod_data_source_block 151125_tyn0288
_cod_depositor_comments 'Adding full bibliography for 7155041--7155045.cif.'
_cod_original_cell_volume 1693.0(3)
_cod_database_code 7155042
_chemical_oxdiff_formula 'c10 h10 n2 o8 S1'
_reflns_odcompleteness_completeness 99.56
_reflns_odcompleteness_iscentric 1
_reflns_odcompleteness_theta 26.32
_olex2_refinement_description
;
1. Fixed Uiso
 At 1.2 times of:
  All C(H) groups, All C(H,H) groups
 At 1.5 times of:
  All C(H,H,H) groups
2.a Secondary CH2 refined with riding coordinates:
 C11(H11A,H11B), C29(H29A,H29B)
2.b Aromatic/amide H refined with riding coordinates:
 C4(H4), C5(H5), C6(H6), C14(H14), C15(H15), C16(H16), C17(H17), C18(H18),
 C22(H22), C23(H23), C24(H24), C32(H32), C33(H33), C34(H34), C35(H35), C36(H36)
2.c Idealised Me refined as rotating group:
 C8(H8A,H8B,H8C), C9(H9A,H9B,H9C), C10(H10A,H10B,H10C), C12(H12A,H12B,H12C),
 C26(H26A,H26B,H26C), C27(H27A,H27B,H27C), C28(H28A,H28B,H28C), C30(H30A,H30B,
 H30C)
;

loop_
_space_group_symop_id
_space_group_symop_operation_xyz
1 'x, y, z'
2 '-x, y+1/2, -z'

loop_
_atom_site_label
_atom_site_type_symbol
_atom_site_fract_x
_atom_site_fract_y
_atom_site_fract_z
_atom_site_U_iso_or_equiv
_atom_site_adp_type
_atom_site_occupancy
_atom_site_calc_flag
_atom_site_disorder_assembly
_atom_site_disorder_group
_atom_site_refinement_flags_posn
S1 S 0.0988(2) 0.14123(15) 0.16011(10) 0.0527(6) Uani 1 d . . .
O1 O 0.1253(8) 0.0225(6) 0.2019(3) 0.0791(18) Uani 1 d . . .
O2 O 0.1809(5) 0.4199(4) 0.1208(2) 0.0454(10) Uani 1 d . . .
O3 O 0.1447(7) 0.5695(5) 0.2078(2) 0.0596(14) Uani 1 d . . .
C1 C 0.2968(7) 0.2157(6) 0.1563(3) 0.0438(15) Uani 1 d . . .
C2 C 0.3136(6) 0.3449(6) 0.1396(3) 0.0376(14) Uani 1 d . . .
C3 C 0.4692(7) 0.4012(7) 0.1388(3) 0.0434(15) Uani 1 d . . .
C4 C 0.5996(7) 0.3225(8) 0.1585(3) 0.0533(18) Uani 1 d . . .
H4 H 0.7032 0.3572 0.1587 0.064 Uiso 1 calc . . R
C5 C 0.5807(9) 0.1969(8) 0.1775(4) 0.0596(19) Uani 1 d . . .
H5 H 0.6699 0.1484 0.1913 0.071 Uiso 1 calc . . R
C6 C 0.4262(8) 0.1409(7) 0.1760(3) 0.0545(17) Uani 1 d . . .
H6 H 0.4120 0.0550 0.1881 0.065 Uiso 1 calc . . R
C7 C 0.0707(8) 0.0815(7) 0.0713(3) 0.0536(17) Uani 1 d . . .
C8 C -0.0873(9) 0.0068(8) 0.0735(5) 0.080(3) Uani 1 d . . .
H8A H -0.0767 -0.0625 0.1056 0.120 Uiso 1 calc . . GR
H8B H -0.1125 -0.0277 0.0293 0.120 Uiso 1 calc . . GR
H8C H -0.1725 0.0635 0.0869 0.120 Uiso 1 calc . . GR
C9 C 0.0591(12) 0.1959(8) 0.0243(4) 0.081(3) Uani 1 d . . .
H9A H -0.0311 0.2485 0.0365 0.121 Uiso 1 calc . . GR
H9B H 0.0443 0.1664 -0.0216 0.121 Uiso 1 calc . . GR
H9C H 0.1566 0.2456 0.0281 0.121 Uiso 1 calc . . GR
C10 C 0.2075(9) -0.0072(7) 0.0536(4) 0.066(2) Uani 1 d . . .
H10A H 0.3044 0.0424 0.0484 0.099 Uiso 1 calc . . GR
H10B H 0.1815 -0.0511 0.0119 0.099 Uiso 1 calc . . GR
H10C H 0.2239 -0.0692 0.0893 0.099 Uiso 1 calc . . GR
C11 C 0.0844(8) 0.4651(7) 0.1759(4) 0.0574(18) Uani 1 d . . .
H11A H -0.0229 0.4854 0.1583 0.069 Uiso 1 calc . . R
H11B H 0.0740 0.3961 0.2087 0.069 Uiso 1 calc . . R
C12 C 0.1213(10) 0.6858(6) 0.1680(4) 0.062(2) Uani 1 d . . .
H12A H 0.1795 0.6787 0.1266 0.092 Uiso 1 calc . . GR
H12B H 0.1606 0.7587 0.1934 0.092 Uiso 1 calc . . GR
H12C H 0.0084 0.6969 0.1576 0.092 Uiso 1 calc . . GR
C13 C 0.4959(7) 0.5351(6) 0.1205(3) 0.0427(14) Uani 1 d . . .
C14 C 0.4424(8) 0.5845(7) 0.0583(3) 0.0539(18) Uani 1 d . . .
H14 H 0.3842 0.5316 0.0286 0.065 Uiso 1 calc . . R
C15 C 0.4738(8) 0.7107(8) 0.0398(4) 0.0596(19) Uani 1 d . . .
H15 H 0.4390 0.7417 -0.0023 0.072 Uiso 1 calc . . R
C16 C 0.5573(9) 0.7898(8) 0.0846(4) 0.067(2) Uani 1 d . . .
H16 H 0.5760 0.8753 0.0729 0.080 Uiso 1 calc . . R
C17 C 0.6121(10) 0.7447(9) 0.1449(4) 0.072(2) Uani 1 d . . .
H17 H 0.6707 0.7984 0.1742 0.087 Uiso 1 calc . . R
C18 C 0.5820(9) 0.6208(9) 0.1632(4) 0.063(2) Uani 1 d . . .
H18 H 0.6196 0.5917 0.2053 0.076 Uiso 1 calc . . R
S2 S 0.9059(2) 0.41057(15) 0.34623(8) 0.0485(5) Uani 1 d . . .
O4 O 0.8896(7) 0.2955(5) 0.3004(3) 0.0697(15) Uani 1 d . . .
O5 O 0.8147(5) 0.6863(4) 0.3802(2) 0.0427(10) Uani 1 d A . .
O6 O 0.8283(7) 0.8288(5) 0.2887(2) 0.0687(16) Uani 1 d A 1 .
C19 C 0.7062(7) 0.4806(7) 0.3487(3) 0.0447(14) Uani 1 d . . .
C20 C 0.6821(7) 0.6086(6) 0.3630(3) 0.0393(13) Uani 1 d . . .
C21 C 0.5272(7) 0.6609(7) 0.3628(3) 0.0440(14) Uani 1 d . . .
C22 C 0.4009(8) 0.5799(7) 0.3444(3) 0.0526(17) Uani 1 d . . .
H22 H 0.2964 0.6129 0.3437 0.063 Uiso 1 calc . . R
C23 C 0.4228(9) 0.4541(8) 0.3272(4) 0.060(2) Uani 1 d . . .
H23 H 0.3348 0.4038 0.3138 0.072 Uiso 1 calc . . R
C24 C 0.5759(8) 0.4012(7) 0.3297(3) 0.0536(16) Uani 1 d . . .
H24 H 0.5922 0.3150 0.3189 0.064 Uiso 1 calc . . R
C25 C 0.9301(7) 0.3477(6) 0.4336(3) 0.0462(15) Uani 1 d . . .
C26 C 0.7965(9) 0.2534(7) 0.4495(4) 0.0620(19) Uani 1 d . . .
H26A H 0.6946 0.2975 0.4482 0.093 Uiso 1 calc . . GR
H26B H 0.8154 0.2178 0.4939 0.093 Uiso 1 calc . . GR
H26C H 0.7949 0.1853 0.4165 0.093 Uiso 1 calc . . GR
C27 C 1.0902(8) 0.2745(9) 0.4326(5) 0.077(2) Uani 1 d . . .
H27A H 1.0825 0.2056 0.4002 0.116 Uiso 1 calc . . GR
H27B H 1.1136 0.2397 0.4769 0.116 Uiso 1 calc . . GR
H27C H 1.1751 0.3323 0.4202 0.116 Uiso 1 calc . . GR
C28 C 0.9357(11) 0.4598(8) 0.4813(4) 0.073(2) Uani 1 d . . .
H28A H 1.0141 0.5211 0.4664 0.110 Uiso 1 calc . . GR
H28B H 0.9652 0.4303 0.5261 0.110 Uiso 1 calc . . GR
H28C H 0.8313 0.5000 0.4821 0.110 Uiso 1 calc . . GR
C29 C 0.9029(9) 0.7333(7) 0.3226(4) 0.0560(18) Uani 1 d . . .
H29A H 1.0080 0.7636 0.3384 0.067 Uiso 1 calc A . R
H29B H 0.9204 0.6623 0.2916 0.067 Uiso 1 calc A . R
C30 C 0.8481(12) 0.9503(8) 0.3204(5) 0.080(3) Uani 1 d . . .
H30A H 0.7901 1.0145 0.2946 0.121 Uiso 1 calc A . GR
H30B H 0.9607 0.9722 0.3226 0.121 Uiso 1 calc A . GR
H30C H 0.8068 0.9467 0.3654 0.121 Uiso 1 calc A . GR
C31 C 0.4951(7) 0.7978(6) 0.3792(3) 0.0443(15) Uani 1 d . . .
C32 C 0.5548(7) 0.8518(7) 0.4397(3) 0.0461(15) Uani 1 d . . .
H32 H 0.6178 0.8015 0.4690 0.055 Uiso 1 calc . . R
C33 C 0.5228(8) 0.9769(7) 0.4570(4) 0.0559(17) Uani 1 d . . .
H33 H 0.5623 1.0102 0.4979 0.067 Uiso 1 calc . . R
C34 C 0.4308(9) 1.0542(8) 0.4130(4) 0.069(2) Uani 1 d . . .
H34 H 0.4108 1.1401 0.4236 0.083 Uiso 1 calc . . R
C35 C 0.3707(10) 1.0015(9) 0.3541(4) 0.069(2) Uani 1 d . . .
H35 H 0.3064 1.0520 0.3254 0.083 Uiso 1 calc . . R
C36 C 0.4016(8) 0.8785(8) 0.3363(3) 0.058(2) Uani 1 d . . .
H36 H 0.3607 0.8467 0.2953 0.069 Uiso 1 calc . . R

loop_
_atom_site_aniso_label
_atom_site_aniso_U_11
_atom_site_aniso_U_22
_atom_site_aniso_U_33
_atom_site_aniso_U_23
_atom_site_aniso_U_13
_atom_site_aniso_U_12
S1 0.0524(11) 0.0473(14) 0.0591(10) -0.0006(8) 0.0147(8) -0.0099(8)
O1 0.092(4) 0.070(4) 0.076(4) 0.022(3) 0.022(3) -0.018(3)
O2 0.039(2) 0.049(3) 0.049(2) -0.005(2) 0.0047(17) 0.000(2)
O3 0.082(4) 0.052(3) 0.046(3) -0.005(2) 0.016(2) 0.003(3)
C1 0.043(3) 0.049(4) 0.040(3) -0.003(3) 0.000(2) -0.008(3)
C2 0.030(3) 0.045(4) 0.038(3) -0.007(2) 0.002(2) -0.003(3)
C3 0.037(3) 0.057(4) 0.036(3) -0.002(3) 0.001(2) -0.004(3)
C4 0.028(3) 0.077(5) 0.055(4) -0.005(3) 0.000(3) -0.007(3)
C5 0.051(4) 0.074(5) 0.054(4) 0.008(4) -0.010(3) 0.008(4)
C6 0.061(4) 0.049(4) 0.053(4) 0.002(3) -0.008(3) 0.000(3)
C7 0.048(4) 0.053(4) 0.060(4) -0.006(3) -0.002(3) -0.003(3)
C8 0.053(4) 0.067(6) 0.119(7) -0.012(5) 0.001(5) -0.009(4)
C9 0.113(7) 0.064(5) 0.065(5) 0.005(4) -0.021(5) -0.012(5)
C10 0.066(5) 0.052(4) 0.081(5) -0.018(4) 0.010(4) -0.004(4)
C11 0.048(4) 0.056(4) 0.070(4) 0.001(4) 0.021(3) 0.000(3)
C12 0.086(5) 0.029(3) 0.072(4) 0.006(3) 0.048(4) 0.005(4)
C13 0.038(3) 0.047(4) 0.043(3) 0.000(3) 0.011(2) -0.008(3)
C14 0.047(4) 0.070(5) 0.045(4) -0.004(3) 0.004(3) -0.007(3)
C15 0.045(4) 0.080(5) 0.054(4) 0.019(4) 0.007(3) -0.007(4)
C16 0.062(5) 0.058(5) 0.080(5) 0.013(4) 0.014(4) -0.011(4)
C17 0.070(5) 0.073(6) 0.074(5) -0.007(4) -0.004(4) -0.029(4)
C18 0.058(4) 0.084(6) 0.047(4) 0.002(4) -0.003(3) -0.022(4)
S2 0.0502(10) 0.0421(11) 0.0540(9) 0.0008(7) 0.0181(7) 0.0058(7)
O4 0.086(4) 0.059(3) 0.064(3) -0.024(3) 0.021(3) 0.010(3)
O5 0.035(2) 0.042(2) 0.051(2) 0.0024(19) 0.0050(17) -0.0016(19)
O6 0.099(4) 0.060(3) 0.048(3) 0.004(2) 0.018(3) -0.009(3)
C19 0.045(3) 0.050(4) 0.039(3) 0.001(3) 0.007(2) -0.007(3)
C20 0.038(3) 0.043(3) 0.037(3) 0.007(2) 0.010(2) 0.000(3)
C21 0.036(3) 0.058(4) 0.038(3) 0.004(3) 0.004(2) -0.002(3)
C22 0.044(4) 0.057(4) 0.057(4) 0.000(3) 0.003(3) -0.001(3)
C23 0.049(4) 0.072(5) 0.058(4) 0.004(4) -0.016(3) -0.017(4)
C24 0.064(4) 0.053(4) 0.045(3) -0.002(3) 0.002(3) -0.015(4)
C25 0.041(3) 0.044(4) 0.053(3) 0.006(3) 0.000(3) 0.008(3)
C26 0.054(4) 0.060(5) 0.073(5) 0.011(4) 0.018(4) 0.001(4)
C27 0.040(4) 0.072(5) 0.120(7) 0.020(5) 0.005(4) 0.009(4)
C28 0.091(6) 0.063(5) 0.065(5) -0.006(4) -0.021(4) 0.005(4)
C29 0.054(4) 0.052(4) 0.063(4) -0.005(4) 0.026(3) -0.003(3)
C30 0.104(7) 0.047(5) 0.093(6) 0.001(4) 0.045(5) -0.023(4)
C31 0.032(3) 0.054(4) 0.047(3) 0.008(3) 0.011(3) 0.007(3)
C32 0.037(3) 0.057(4) 0.045(3) 0.002(3) 0.005(3) 0.005(3)
C33 0.049(4) 0.057(4) 0.062(4) -0.012(4) 0.010(3) 0.004(3)
C34 0.067(5) 0.061(5) 0.080(5) 0.000(4) 0.019(4) 0.024(4)
C35 0.057(4) 0.074(6) 0.077(5) 0.018(4) 0.013(4) 0.030(4)
C36 0.044(4) 0.080(6) 0.048(3) 0.003(4) -0.004(3) 0.021(4)

loop_
_atom_type_symbol
_atom_type_description
_atom_type_scat_dispersion_real
_atom_type_scat_dispersion_imag
_atom_type_scat_source
C C 0.0033 0.0016 'International Tables Vol C Tables 4.2.6.8 and 6.1.1.4'
H H 0.0000 0.0000 'International Tables Vol C Tables 4.2.6.8 and 6.1.1.4'
O O 0.0106 0.0060 'International Tables Vol C Tables 4.2.6.8 and 6.1.1.4'
S S 0.1246 0.1234 'International Tables Vol C Tables 4.2.6.8 and 6.1.1.4'

loop_
_geom_angle_atom_site_label_1
_geom_angle_atom_site_label_2
_geom_angle_atom_site_label_3
_geom_angle
O1 S1 C1 104.6(3)
O1 S1 C7 104.8(4)
C1 S1 C7 101.3(3)
C2 O2 C11 115.5(5)
C11 O3 C12 111.9(6)
C2 C1 S1 121.1(5)
C6 C1 S1 116.6(5)
C6 C1 C2 122.1(6)
O2 C2 C3 118.8(5)
C1 C2 O2 121.4(5)
C1 C2 C3 119.8(6)
C2 C3 C13 122.7(6)
C4 C3 C2 116.9(6)
C4 C3 C13 120.3(6)
C3 C4 H4 118.7
C5 C4 C3 122.6(6)
C5 C4 H4 118.7
C4 C5 H5 120.0
C4 C5 C6 120.0(6)
C6 C5 H5 120.0
C1 C6 C5 118.5(7)
C1 C6 H6 120.8
C5 C6 H6 120.8
C8 C7 S1 103.4(5)
C9 C7 S1 108.7(5)
C9 C7 C8 112.0(6)
C10 C7 S1 110.0(5)
C10 C7 C8 110.3(6)
C10 C7 C9 112.1(7)
C7 C8 H8A 109.5
C7 C8 H8B 109.5
C7 C8 H8C 109.5
H8A C8 H8B 109.5
H8A C8 H8C 109.5
H8B C8 H8C 109.5
C7 C9 H9A 109.5
C7 C9 H9B 109.5
C7 C9 H9C 109.5
H9A C9 H9B 109.5
H9A C9 H9C 109.5
H9B C9 H9C 109.5
C7 C10 H10A 109.5
C7 C10 H10B 109.5
C7 C10 H10C 109.5
H10A C10 H10B 109.5
H10A C10 H10C 109.5
H10B C10 H10C 109.5
O2 C11 H11A 108.7
O2 C11 H11B 108.7
O3 C11 O2 114.1(6)
O3 C11 H11A 108.7
O3 C11 H11B 108.7
H11A C11 H11B 107.6
O3 C12 H12A 109.5
O3 C12 H12B 109.5
O3 C12 H12C 109.5
H12A C12 H12B 109.5
H12A C12 H12C 109.5
H12B C12 H12C 109.5
C14 C13 C3 121.6(6)
C14 C13 C18 116.1(6)
C18 C13 C3 122.2(6)
C13 C14 H14 119.2
C15 C14 C13 121.5(6)
C15 C14 H14 119.2
C14 C15 H15 120.4
C16 C15 C14 119.2(7)
C16 C15 H15 120.4
C15 C16 H16 119.6
C17 C16 C15 120.9(7)
C17 C16 H16 119.6
C16 C17 H17 120.0
C16 C17 C18 120.1(7)
C18 C17 H17 120.0
C13 C18 H18 118.9
C17 C18 C13 122.2(7)
C17 C18 H18 118.9
O4 S2 C19 105.4(3)
O4 S2 C25 106.6(3)
C19 S2 C25 101.3(3)
C20 O5 C29 114.4(5)
C29 O6 C30 113.1(6)
C20 C19 S2 122.1(5)
C20 C19 C24 120.6(6)
C24 C19 S2 117.1(5)
C19 C20 O5 119.4(5)
C19 C20 C21 121.0(6)
C21 C20 O5 119.6(5)
C20 C21 C31 122.9(6)
C22 C21 C20 117.0(6)
C22 C21 C31 120.1(6)
C21 C22 H22 118.6
C23 C22 C21 122.9(7)
C23 C22 H22 118.6
C22 C23 H23 120.0
C22 C23 C24 120.0(6)
C24 C23 H23 120.0
C19 C24 H24 120.8
C23 C24 C19 118.5(7)
C23 C24 H24 120.8
C26 C25 S2 110.9(4)
C26 C25 C27 108.7(6)
C27 C25 S2 103.9(5)
C28 C25 S2 108.2(5)
C28 C25 C26 112.5(6)
C28 C25 C27 112.3(6)
C25 C26 H26A 109.5
C25 C26 H26B 109.5
C25 C26 H26C 109.5
H26A C26 H26B 109.5
H26A C26 H26C 109.5
H26B C26 H26C 109.5
C25 C27 H27A 109.5
C25 C27 H27B 109.5
C25 C27 H27C 109.5
H27A C27 H27B 109.5
H27A C27 H27C 109.5
H27B C27 H27C 109.5
C25 C28 H28A 109.5
C25 C28 H28B 109.5
C25 C28 H28C 109.5
H28A C28 H28B 109.5
H28A C28 H28C 109.5
H28B C28 H28C 109.5
O5 C29 H29A 108.8
O5 C29 H29B 108.8
O6 C29 O5 113.9(6)
O6 C29 H29A 108.8
O6 C29 H29B 108.8
H29A C29 H29B 107.7
C32 C31 C21 120.5(6)
C32 C31 C36 116.9(7)
C36 C31 C21 122.5(6)
C31 C32 H32 119.2
C33 C32 C31 121.7(6)
C33 C32 H32 119.2
C32 C33 H33 120.1
C32 C33 C34 119.9(7)
C34 C33 H33 120.1
C33 C34 H34 120.7
C35 C34 C33 118.7(7)
C35 C34 H34 120.7
C34 C35 H35 118.9
C36 C35 C34 122.2(7)
C36 C35 H35 118.9
C31 C36 H36 119.6
C35 C36 C31 120.7(7)
C35 C36 H36 119.6

loop_
_geom_bond_atom_site_label_1
_geom_bond_atom_site_label_2
_geom_bond_distance
S1 O1 1.494(6)
S1 C1 1.816(6)
S1 C7 1.866(7)
O2 C2 1.390(7)
O2 C11 1.441(8)
O3 C11 1.343(9)
O3 C12 1.450(8)
C1 C2 1.387(9)
C1 C6 1.373(9)
C2 C3 1.416(8)
C3 C4 1.402(9)
C3 C13 1.453(9)
C4 H4 0.9300
C4 C5 1.366(11)
C5 H5 0.9300
C5 C6 1.405(10)
C6 H6 0.9300
C7 C8 1.523(10)
C7 C9 1.508(10)
C7 C10 1.506(10)
C8 H8A 0.9600
C8 H8B 0.9600
C8 H8C 0.9600
C9 H9A 0.9600
C9 H9B 0.9600
C9 H9C 0.9600
C10 H10A 0.9600
C10 H10B 0.9600
C10 H10C 0.9600
C11 H11A 0.9700
C11 H11B 0.9700
C12 H12A 0.9600
C12 H12B 0.9600
C12 H12C 0.9600
C13 C14 1.391(9)
C13 C18 1.407(10)
C14 H14 0.9300
C14 C15 1.385(11)
C15 H15 0.9300
C15 C16 1.379(11)
C16 H16 0.9300
C16 C17 1.348(11)
C17 H17 0.9300
C17 C18 1.359(13)
C18 H18 0.9300
S2 O4 1.501(5)
S2 C19 1.809(6)
S2 C25 1.847(6)
O5 C20 1.398(7)
O5 C29 1.448(8)
O6 C29 1.338(9)
O6 C30 1.414(10)
C19 C20 1.372(9)
C19 C24 1.402(9)
C20 C21 1.394(8)
C21 C22 1.384(9)
C21 C31 1.481(10)
C22 H22 0.9300
C22 C23 1.362(11)
C23 H23 0.9300
C23 C24 1.382(10)
C24 H24 0.9300
C25 C26 1.515(9)
C25 C27 1.528(9)
C25 C28 1.496(9)
C26 H26A 0.9600
C26 H26B 0.9600
C26 H26C 0.9600
C27 H27A 0.9600
C27 H27B 0.9600
C27 H27C 0.9600
C28 H28A 0.9600
C28 H28B 0.9600
C28 H28C 0.9600
C29 H29A 0.9700
C29 H29B 0.9700
C30 H30A 0.9600
C30 H30B 0.9600
C30 H30C 0.9600
C31 C32 1.399(9)
C31 C36 1.410(9)
C32 H32 0.9300
C32 C33 1.369(10)
C33 H33 0.9300
C33 C34 1.394(11)
C34 H34 0.9300
C34 C35 1.368(12)
C35 H35 0.9300
C35 C36 1.349(13)
C36 H36 0.9300

loop_
_geom_torsion_atom_site_label_1
_geom_torsion_atom_site_label_2
_geom_torsion_atom_site_label_3
_geom_torsion_atom_site_label_4
_geom_torsion
S1 C1 C2 O2 -4.3(8)
S1 C1 C2 C3 178.3(4)
S1 C1 C6 C5 -176.5(5)
O1 S1 C1 C2 -160.6(5)
O1 S1 C1 C6 14.2(6)
O1 S1 C7 C8 66.3(6)
O1 S1 C7 C9 -174.6(6)
O1 S1 C7 C10 -51.6(6)
O2 C2 C3 C4 179.5(5)
O2 C2 C3 C13 1.2(8)
C1 S1 C7 C8 174.9(5)
C1 S1 C7 C9 -66.0(6)
C1 S1 C7 C10 57.0(6)
C1 C2 C3 C4 -3.0(8)
C1 C2 C3 C13 178.8(5)
C2 O2 C11 O3 80.7(7)
C2 C1 C6 C5 -1.7(10)
C2 C3 C4 C5 0.4(10)
C2 C3 C13 C14 -56.7(8)
C2 C3 C13 C18 125.7(7)
C3 C4 C5 C6 1.6(11)
C3 C13 C14 C15 -177.3(6)
C3 C13 C18 C17 177.5(7)
C4 C3 C13 C14 125.1(7)
C4 C3 C13 C18 -52.5(9)
C4 C5 C6 C1 -1.0(11)
C6 C1 C2 O2 -178.9(5)
C6 C1 C2 C3 3.7(9)
C7 S1 C1 C2 90.6(5)
C7 S1 C1 C6 -94.6(5)
C11 O2 C2 C1 78.8(7)
C11 O2 C2 C3 -103.7(6)
C12 O3 C11 O2 75.0(7)
C13 C3 C4 C5 178.7(6)
C13 C14 C15 C16 -1.3(11)
C14 C13 C18 C17 -0.3(11)
C14 C15 C16 C17 1.9(12)
C15 C16 C17 C18 -1.7(13)
C16 C17 C18 C13 0.9(13)
C18 C13 C14 C15 0.5(10)
S2 C19 C20 O5 -3.9(8)
S2 C19 C20 C21 178.2(4)
S2 C19 C24 C23 -176.2(5)
O4 S2 C19 C20 -154.9(5)
O4 S2 C19 C24 19.7(6)
O4 S2 C25 C26 -52.4(5)
O4 S2 C25 C27 64.2(5)
O4 S2 C25 C28 -176.3(5)
O5 C20 C21 C22 179.0(5)
O5 C20 C21 C31 0.9(8)
C19 S2 C25 C26 57.7(5)
C19 S2 C25 C27 174.3(5)
C19 S2 C25 C28 -66.2(5)
C19 C20 C21 C22 -3.1(9)
C19 C20 C21 C31 178.8(5)
C20 O5 C29 O6 75.2(7)
C20 C19 C24 C23 -1.5(9)
C20 C21 C22 C23 0.3(10)
C20 C21 C31 C32 -53.6(8)
C20 C21 C31 C36 127.9(7)
C21 C22 C23 C24 1.9(11)
C21 C31 C32 C33 -178.0(6)
C21 C31 C36 C35 177.8(7)
C22 C21 C31 C32 128.4(7)
C22 C21 C31 C36 -50.1(9)
C22 C23 C24 C19 -1.3(10)
C24 C19 C20 O5 -178.3(5)
C24 C19 C20 C21 3.8(9)
C25 S2 C19 C20 94.1(5)
C25 S2 C19 C24 -91.3(5)
C29 O5 C20 C19 81.7(7)
C29 O5 C20 C21 -100.4(6)
C30 O6 C29 O5 79.8(8)
C31 C21 C22 C23 178.4(6)
C31 C32 C33 C34 -1.1(10)
C32 C31 C36 C35 -0.8(10)
C32 C33 C34 C35 1.8(11)
C33 C34 C35 C36 -2.1(13)
C34 C35 C36 C31 1.6(12)
C36 C31 C32 C33 0.5(9)
